data_7240058
loop_
_publ_author_name
'Odounga Odounga, Jean-Eudes'
'B\'athori, Nikoletta B.'

_publ_section_title
;
 Systematic comparison of racemic and enantiopure multicomponent crystals
 of phenylsuccinic acid---the role of chirality
;
_journal_name_full CrystEngComm
_journal_paper_doi 10.1039/D0CE00072H
_journal_year 2020
_chemical_formula_sum 'C24 H28 N2 O4'
_chemical_formula_weight 408.48
_chemical_melting_point 328.61
_space_group_crystal_system triclinic
_space_group_IT_number 1
_space_group_name_Hall 'P 1'
_space_group_name_H-M_alt 'P 1'
_atom_sites_solution_hydrogens mixed
_audit_creation_method SHELXL-2016/4
_audit_update_record
;
2020-01-09 deposited with the CCDC.	2020-02-14 downloaded from the CCDC.
;
_cell_angle_alpha 89.75(3)
_cell_angle_beta 79.83(3)
_cell_angle_gamma 72.07(3)
_cell_formula_units_Z 2
_cell_length_a 7.1918(14)
_cell_length_b 8.7570(18)
_cell_length_c 18.766(4)
_cell_measurement_reflns_used 5940
_cell_measurement_temperature 173(2)
_cell_measurement_theta_max 26.707
_cell_measurement_theta_min 4.015
_cell_volume 1105.2(5)
_computing_structure_refinement 'SHELXL-2016/4 (Sheldrick, 2016)'
_diffrn_ambient_temperature 173(2)
_diffrn_measured_fraction_theta_full 0.995
_diffrn_measured_fraction_theta_max 0.995
_diffrn_measurement_device_type Bruker
_diffrn_radiation_type MoK\a
_diffrn_radiation_wavelength 0.71073
_diffrn_reflns_av_R_equivalents 0.075
_diffrn_reflns_av_unetI/netI 0.0613
_diffrn_reflns_Laue_measured_fraction_full 0.995
_diffrn_reflns_Laue_measured_fraction_max 0.995
_diffrn_reflns_number 9225
_diffrn_reflns_point_group_measured_fraction_full 0.991
_diffrn_reflns_point_group_measured_fraction_max 0.987
_diffrn_reflns_theta_full 25.242
_diffrn_reflns_theta_max 26.707
_diffrn_reflns_theta_min 4.015
_exptl_absorpt_coefficient_mu 0.084
_exptl_absorpt_correction_type none
_exptl_crystal_colour colorless
_exptl_crystal_density_diffrn 1.227
_exptl_crystal_description chunk
_exptl_crystal_F_000 436
_exptl_crystal_recrystallization_method 'Re-crystallisation from solvent: 3,4-lutidine'
_exptl_crystal_size_max 0.100
_exptl_crystal_size_mid 0.100
_exptl_crystal_size_min 0.100
_refine_diff_density_max 0.425
_refine_diff_density_min -0.338
_refine_diff_density_rms 0.048
_refine_ls_abs_structure_details
;
 Flack x determined using 2262 quotients [(I+)-(I-)]/[(I+)+(I-)]
 (Parsons, Flack and Wagner, Acta Cryst. B69 (2013) 249-259).
;
_refine_ls_extinction_method none
_refine_ls_goodness_of_fit_ref 1.023
_refine_ls_hydrogen_treatment mixed
_refine_ls_matrix_type full
_refine_ls_number_parameters 546
_refine_ls_number_reflns 9225
_refine_ls_number_restraints 8
_refine_ls_restrained_S_all 1.024
_refine_ls_R_factor_all 0.1152
_refine_ls_R_factor_gt 0.0647
_refine_ls_shift/su_max 0.000
_refine_ls_shift/su_mean 0.000
_refine_ls_structure_factor_coef Fsqd
_refine_ls_weighting_details 'w=1/[\s^2^(Fo^2^)+(0.0844P)^2^+0.3894P] where P=(Fo^2^+2Fc^2^)/3'
_refine_ls_weighting_scheme calc
_refine_ls_wR_factor_gt 0.1511
_refine_ls_wR_factor_ref 0.1786
_reflns_Friedel_coverage 0.986
_reflns_Friedel_fraction_full 0.986
_reflns_Friedel_fraction_max 0.980
_reflns_number_gt 5940
_reflns_number_total 9225
_reflns_threshold_expression 'I > 2\s(I)'
_cod_data_source_file d0ce00072h2.cif
_cod_data_source_block spsa-34lut
_cod_original_cell_volume 1105.2(4)
_cod_database_code 7240058
_shelx_shelxl_version_number 2016/4
_shelx_space_group_comment
;
The symmetry employed for this shelxl refinement is uniquely defined
by the following loop, which should always be used as a source of
symmetry information in preference to the above space-group names.
They are only intended as comments.
;
_shelx_estimated_absorpt_t_min 0.992
_shelx_estimated_absorpt_t_max 0.992

loop_
_space_group_symop_operation_xyz
'x, y, z'

loop_
_atom_site_label
_atom_site_type_symbol
_atom_site_fract_x
_atom_site_fract_y
_atom_site_fract_z
_atom_site_U_iso_or_equiv
_atom_site_adp_type
_atom_site_occupancy
_atom_site_site_symmetry_order
_atom_site_calc_flag
_atom_site_refinement_flags_posn
_atom_site_refinement_flags_adp
_atom_site_refinement_flags_occupancy
_atom_site_disorder_assembly
_atom_site_disorder_group
C1A C 0.4004(9) 0.5378(6) 0.1165(3) 0.0460(13) Uani 1 1 d . . . . .
H1A H 0.296878 0.624618 0.097603 0.055 Uiso 1 1 calc R U . . .
C2A C 0.3220(8) 0.3960(6) 0.1297(3) 0.0402(12) Uani 1 1 d . . . . .
C3A C 0.4433(8) 0.2381(7) 0.1210(3) 0.0452(13) Uani 1 1 d . . . . .
H3A H 0.582461 0.214816 0.104860 0.054 Uiso 1 1 calc R U . . .
C4A C 0.3638(9) 0.1130(7) 0.1355(3) 0.0505(14) Uani 1 1 d . . . . .
H4A H 0.448378 0.004856 0.128823 0.061 Uiso 1 1 calc R U . . .
C5A C 0.1616(10) 0.1458(8) 0.1597(3) 0.0517(14) Uani 1 1 d . . . . .
H5A H 0.106965 0.060497 0.170099 0.062 Uiso 1 1 calc R U . . .
C6A C 0.0409(9) 0.3019(8) 0.1685(4) 0.0576(15) Uani 1 1 d . . . . .
H6A H -0.098029 0.325303 0.185246 0.069 Uiso 1 1 calc R U . . .
C7A C 0.1203(9) 0.4252(7) 0.1533(3) 0.0522(14) Uani 1 1 d . . . . .
H7A H 0.034493 0.532984 0.159180 0.063 Uiso 1 1 calc R U . . .
C8A C 0.5933(10) 0.5015(7) 0.0606(3) 0.0591(15) Uani 1 1 d . . . . .
H8A H 0.704720 0.433572 0.082244 0.071 Uiso 1 1 calc R U . . .
H8B H 0.582333 0.440060 0.018265 0.071 Uiso 1 1 calc R U . . .
C9A C 0.6379(11) 0.6500(8) 0.0359(4) 0.0616(17) Uani 1 1 d . . . . .
O10A O 0.607(3) 0.7079(17) -0.0191(9) 0.072(5) Uiso 0.40(2) 1 d . . P A 1
O11A O 0.740(2) 0.6961(17) 0.0767(11) 0.079(5) Uiso 0.40(2) 1 d . . P A 1
H11A H 0.787129 0.759445 0.051536 0.095 Uiso 0.40(2) 1 d R U P A 1
O10K O 0.5160(19) 0.7547(13) 0.0054(6) 0.077(4) Uiso 0.60(2) 1 d . . P A 2
O11K O 0.8063(17) 0.6641(12) 0.0417(7) 0.080(4) Uiso 0.60(2) 1 d D . P A 2
H11K H 0.796109 0.761911 0.046350 0.096 Uiso 0.60(2) 1 d DR U P A 2
C12A C 0.4267(8) 0.6032(6) 0.1887(3) 0.0404(12) Uani 1 1 d . . . . .
O13A O 0.5470(8) 0.5266(6) 0.2228(3) 0.0807(15) Uani 1 1 d . . . . .
O14A O 0.3062(6) 0.7446(5) 0.2080(3) 0.0588(11) Uani 1 1 d . . . . .
H14A H 0.326924 0.775575 0.247331 0.071 Uiso 1 1 calc R U . . .
N15A N 0.3122(6) 0.8684(5) 0.3315(3) 0.0455(11) Uani 1 1 d . . . . .
C16A C 0.2468(8) 1.0278(7) 0.3404(3) 0.0466(13) Uani 1 1 d . . . . .
H16A H 0.213842 1.086922 0.299372 0.056 Uiso 1 1 calc R U . . .
C17A C 0.2233(7) 1.1128(6) 0.4036(3) 0.0382(12) Uani 1 1 d . . . . .
C18A C 0.2718(7) 1.0278(6) 0.4648(3) 0.0348(11) Uani 1 1 d . . . . .
C19A C 0.3425(7) 0.8603(6) 0.4562(3) 0.0416(12) Uani 1 1 d . . . . .
H19A H 0.379700 0.797657 0.495803 0.050 Uiso 1 1 calc R U . . .
C20A C 0.3583(8) 0.7856(6) 0.3886(3) 0.0492(14) Uani 1 1 d . . . . .
H20A H 0.403526 0.671491 0.383506 0.059 Uiso 1 1 calc R U . . .
C21A C 0.1436(9) 1.2953(7) 0.4074(3) 0.0497(13) Uani 1 1 d . . . . .
H21A H 0.122637 1.332645 0.359285 0.075 Uiso 1 1 calc R U . . .
H21C H 0.239626 1.339533 0.423642 0.075 Uiso 1 1 calc R U . . .
H21B H 0.017057 1.331342 0.441737 0.075 Uiso 1 1 calc R U . . .
C22A C 0.2491(9) 1.1120(7) 0.5362(3) 0.0487(13) Uani 1 1 d . . . . .
H22C H 0.107454 1.160797 0.556340 0.073 Uiso 1 1 calc R U . . .
H22A H 0.313548 1.196028 0.529618 0.073 Uiso 1 1 calc R U . . .
H22B H 0.311314 1.034579 0.569549 0.073 Uiso 1 1 calc R U . . .
N23A N 0.943(3) 0.922(2) 0.0051(10) 0.080(6) Uiso 0.421(15) 1 d . . P B 3
C24A C 1.074(3) 1.027(2) 0.0017(11) 0.071(6) Uiso 0.421(15) 1 d . . P B 3
H24A H 1.184634 1.007139 0.025241 0.086 Uiso 0.421(15) 1 calc R U P B 3
C25A C 1.008(3) 1.162(3) -0.0425(12) 0.043(7) Uiso 0.421(15) 1 d . . P B 3
C26A C 0.867(4) 1.175(3) -0.0763(13) 0.055(8) Uiso 0.421(15) 1 d . . P B 3
C27A C 0.767(3) 1.064(2) -0.0696(10) 0.055(4) Uiso 0.421(15) 1 d . . P B 3
H27A H 0.665830 1.076732 -0.097421 0.067 Uiso 0.421(15) 1 calc R U P B 3
C28A C 0.799(3) 0.9482(19) -0.0298(10) 0.041(4) Uiso 0.421(15) 1 d . . P B 3
H28A H 0.717177 0.880194 -0.025292 0.049 Uiso 0.421(15) 1 calc R U P B 3
C29A C 1.138(3) 1.277(3) -0.0446(10) 0.066(5) Uiso 0.421(15) 1 d . . P B 3
H29G H 1.197550 1.266343 -0.000980 0.099 Uiso 0.421(15) 1 calc R U P B 3
H29H H 1.054540 1.388462 -0.046619 0.099 Uiso 0.421(15) 1 calc R U P B 3
H29I H 1.243906 1.248471 -0.087674 0.099 Uiso 0.421(15) 1 calc R U P B 3
C30A C 0.803(3) 1.312(2) -0.1265(9) 0.065(5) Uiso 0.421(15) 1 d . . P B 3
H30G H 0.762379 1.415184 -0.098816 0.098 Uiso 0.421(15) 1 calc R U P B 3
H30I H 0.691606 1.301045 -0.147043 0.098 Uiso 0.421(15) 1 calc R U P B 3
H30H H 0.915032 1.307117 -0.165717 0.098 Uiso 0.421(15) 1 calc R U P B 3
N23C N 0.8527(19) 0.9358(10) -0.0091(6) 0.040(3) Uiso 0.579(15) 1 d . . P B 4
C24C C 1.0038(19) 1.0004(15) -0.0053(6) 0.052(3) Uiso 0.579(15) 1 d . . P B 4
H24C H 1.097024 0.948693 0.024138 0.062 Uiso 0.579(15) 1 calc R U P B 4
C25C C 1.032(2) 1.1328(18) -0.0402(8) 0.037(5) Uiso 0.579(15) 1 d . . P B 4
C26C C 0.876(2) 1.2057(18) -0.0831(8) 0.040(4) Uiso 0.579(15) 1 d . . P B 4
C27C C 0.7287(16) 1.1441(15) -0.0865(6) 0.050(3) Uiso 0.579(15) 1 d . . P B 4
H27C H 0.631303 1.191912 -0.114968 0.060 Uiso 0.579(15) 1 calc R U P B 4
C28C C 0.7194(19) 1.0118(16) -0.0486(6) 0.051(3) Uiso 0.579(15) 1 d . . P B 4
H28C H 0.611392 0.972134 -0.050745 0.061 Uiso 0.579(15) 1 calc R U P B 4
C29C C 1.1889(17) 1.2010(17) -0.0353(6) 0.057(3) Uiso 0.579(15) 1 d . . P B 4
H29F H 1.245975 1.224666 -0.083821 0.086 Uiso 0.579(15) 1 calc R U P B 4
H29D H 1.292754 1.124228 -0.014117 0.086 Uiso 0.579(15) 1 calc R U P B 4
H29E H 1.134300 1.300509 -0.004478 0.086 Uiso 0.579(15) 1 calc R U P B 4
C30C C 0.8914(19) 1.3504(13) -0.1249(6) 0.055(3) Uiso 0.579(15) 1 d . . P B 4
H30D H 0.875580 1.440081 -0.090884 0.083 Uiso 0.579(15) 1 calc R U P B 4
H30F H 0.786591 1.380967 -0.154070 0.083 Uiso 0.579(15) 1 calc R U P B 4
H30E H 1.021704 1.324050 -0.156789 0.083 Uiso 0.579(15) 1 calc R U P B 4
C1B C 0.5675(7) 0.4967(6) 0.6287(3) 0.0369(11) Uani 1 1 d . . . . .
H1B H 0.424355 0.563325 0.640148 0.044 Uiso 1 1 calc R U . . .
C2B C 0.6889(7) 0.6110(6) 0.6152(3) 0.0335(11) Uani 1 1 d . . . . .
C3B C 0.8943(8) 0.5554(6) 0.5925(3) 0.0453(13) Uani 1 1 d . . . . .
H3B H 0.961083 0.443036 0.586373 0.054 Uiso 1 1 calc R U . . .
C4B C 1.0024(9) 0.6622(7) 0.5786(3) 0.0499(14) Uani 1 1 d . . . . .
H4B H 1.142155 0.622922 0.562082 0.060 Uiso 1 1 calc R U . . .
C5B C 0.9076(9) 0.8250(7) 0.5887(3) 0.0470(13) Uani 1 1 d . . . . .
H5B H 0.981298 0.898510 0.579100 0.056 Uiso 1 1 calc R U . . .
C6B C 0.7054(9) 0.8806(6) 0.6129(3) 0.0458(13) Uani 1 1 d . . . . .
H6B H 0.639774 0.992925 0.620673 0.055 Uiso 1 1 calc R U . . .
C7B C 0.5974(8) 0.7749(6) 0.6258(3) 0.0390(12) Uani 1 1 d . . . . .
H7B H 0.457695 0.815290 0.642267 0.047 Uiso 1 1 calc R U . . .
C8B C 0.6113(8) 0.3955(7) 0.6932(3) 0.0457(12) Uani 1 1 d . . . . .
H8C H 0.749317 0.321758 0.681586 0.055 Uiso 1 1 calc R U . . .
H8D H 0.602392 0.467178 0.735163 0.055 Uiso 1 1 calc R U . . .
C9B C 0.4721(8) 0.2981(7) 0.7142(3) 0.0440(12) Uani 1 1 d . . . . .
O10B O 0.3231(7) 0.3183(5) 0.6895(3) 0.0657(12) Uani 1 1 d . . . . .
O11B O 0.5299(6) 0.1910(5) 0.7612(2) 0.0557(10) Uani 1 1 d . . . . .
H11B H 0.457449 0.131133 0.766331 0.067 Uiso 1 1 calc R U . . .
C12B C 0.5972(10) 0.3961(8) 0.5588(4) 0.0564(16) Uani 1 1 d . . . . .
O13B O 0.5126(8) 0.4588(6) 0.5090(3) 0.0722(13) Uani 1 1 d . . . . .
O14B O 0.7152(7) 0.2530(5) 0.5550(3) 0.0654(12) Uani 1 1 d . . . . .
H14B H 0.717178 0.206677 0.515001 2(2) Uiso 1 1 d R . . . .
N15B N 0.7187(8) 0.1364(7) 0.4211(3) 0.088(2) Uani 1 1 d D . . . .
C16B C 0.7848(9) -0.0255(7) 0.4154(3) 0.080(2) Uani 1 1 d D . . . .
H16B H 0.815781 -0.083646 0.456919 0.096 Uiso 1 1 calc R U . . .
C17B C 0.8080(8) -0.1076(7) 0.3510(3) 0.0523(15) Uani 1 1 d D . . . .
C18B C 0.7633(7) -0.0262(7) 0.2909(3) 0.0406(12) Uani 1 1 d . . . . .
C19B C 0.6958(8) 0.1395(7) 0.2962(3) 0.0562(15) Uani 1 1 d D . . . .
H19B H 0.664779 0.198842 0.255051 0.067 Uiso 1 1 calc R U . . .
C20B C 0.6743(8) 0.2175(6) 0.3618(3) 0.083(3) Uani 1 1 d D . . . .
H20B H 0.626711 0.331595 0.365684 0.100 Uiso 1 1 calc R U . . .
C21B C 0.8845(12) -0.2879(10) 0.3507(6) 0.098(3) Uani 1 1 d . . . . .
H21D H 0.879856 -0.321363 0.400746 0.146 Uiso 1 1 calc R U . . .
H21F H 1.022011 -0.326073 0.324308 0.146 Uiso 1 1 calc R U . . .
H21E H 0.801488 -0.333880 0.326979 0.146 Uiso 1 1 calc R U . . .
C22B C 0.7933(10) -0.1179(9) 0.2205(4) 0.0677(19) Uani 1 1 d . . . . .
H22D H 0.709594 -0.188389 0.225826 0.101 Uiso 1 1 calc R U . . .
H22F H 0.933201 -0.182863 0.206715 0.101 Uiso 1 1 calc R U . . .
H22E H 0.756654 -0.042395 0.182824 0.101 Uiso 1 1 calc R U . . .
N23B N 0.3024(7) 0.0051(5) 0.7833(3) 0.0429(10) Uani 1 1 d . . . . .
C24B C 0.3327(8) -0.1259(7) 0.8222(3) 0.0450(13) Uani 1 1 d . . . . .
H24B H 0.439195 -0.149301 0.848277 0.054 Uiso 1 1 calc R U . . .
C25B C 0.2193(8) -0.2301(6) 0.8273(3) 0.0414(12) Uani 1 1 d . . . . .
C26B C 0.0635(8) -0.1957(7) 0.7884(3) 0.0445(13) Uani 1 1 d . . . . .
C27B C 0.0322(8) -0.0583(7) 0.7478(3) 0.0461(13) Uani 1 1 d . . . . .
H27B H -0.072205 -0.031624 0.720707 0.055 Uiso 1 1 calc R U . . .
C28B C 0.1505(8) 0.0373(7) 0.7469(3) 0.0452(13) Uani 1 1 d . . . . .
H28B H 0.124703 0.130511 0.719476 0.054 Uiso 1 1 calc R U . . .
C29B C 0.2634(10) -0.3721(7) 0.8734(4) 0.0592(16) Uani 1 1 d . . . . .
H29A H 0.375932 -0.374121 0.896555 0.089 Uiso 1 1 calc R U . . .
H29B H 0.296645 -0.470999 0.843039 0.089 Uiso 1 1 calc R U . . .
H29C H 0.146319 -0.364085 0.910725 0.089 Uiso 1 1 calc R U . . .
C30B C -0.0647(10) -0.3018(9) 0.7892(4) 0.0661(18) Uani 1 1 d . . . . .
H30A H 0.016373 -0.408045 0.767172 0.099 Uiso 1 1 calc R U . . .
H30B H -0.170254 -0.254280 0.761620 0.099 Uiso 1 1 calc R U . . .
H30C H -0.124204 -0.312767 0.839377 0.099 Uiso 1 1 calc R U . . .

loop_
_atom_site_aniso_label
_atom_site_aniso_U_11
_atom_site_aniso_U_22
_atom_site_aniso_U_33
_atom_site_aniso_U_23
_atom_site_aniso_U_13
_atom_site_aniso_U_12
C1A 0.055(3) 0.034(3) 0.045(3) -0.005(2) -0.004(2) -0.011(2)
C2A 0.053(3) 0.038(3) 0.030(3) 0.001(2) -0.009(2) -0.014(2)
C3A 0.046(3) 0.040(3) 0.047(3) -0.004(2) -0.003(2) -0.014(2)
C4A 0.063(4) 0.043(3) 0.052(4) 0.006(3) -0.019(3) -0.020(3)
C5A 0.066(4) 0.056(3) 0.046(3) 0.014(3) -0.019(3) -0.033(3)
C6A 0.046(3) 0.069(4) 0.059(4) 0.006(3) -0.003(3) -0.024(3)
C7A 0.050(3) 0.044(3) 0.051(3) -0.001(2) 0.000(3) -0.004(3)
C8A 0.078(4) 0.043(3) 0.052(3) -0.008(3) 0.009(3) -0.023(3)
C9A 0.083(5) 0.058(4) 0.054(4) -0.005(3) -0.012(3) -0.036(3)
C12A 0.043(3) 0.030(3) 0.044(3) -0.005(2) -0.002(2) -0.010(2)
O13A 0.084(3) 0.061(3) 0.085(3) -0.015(2) -0.044(3) 0.013(2)
O14A 0.062(2) 0.044(2) 0.061(3) -0.0199(18) -0.019(2) 0.0021(19)
N15A 0.040(2) 0.044(3) 0.050(3) -0.014(2) -0.004(2) -0.011(2)
C16A 0.042(3) 0.050(3) 0.045(3) 0.001(2) -0.003(2) -0.014(2)
C17A 0.034(3) 0.037(3) 0.044(3) 0.000(2) -0.007(2) -0.012(2)
C18A 0.023(2) 0.034(3) 0.047(3) 0.002(2) -0.006(2) -0.009(2)
C19A 0.038(3) 0.035(3) 0.046(3) -0.002(2) -0.002(2) -0.007(2)
C20A 0.037(3) 0.032(3) 0.077(4) -0.011(3) -0.005(3) -0.013(2)
C21A 0.054(3) 0.037(3) 0.053(3) 0.002(2) -0.008(3) -0.010(2)
C22A 0.051(3) 0.048(3) 0.044(3) -0.005(2) -0.012(2) -0.007(3)
C1B 0.039(3) 0.033(3) 0.039(3) -0.007(2) -0.002(2) -0.014(2)
C2B 0.035(3) 0.030(2) 0.035(3) -0.0050(19) -0.004(2) -0.009(2)
C3B 0.040(3) 0.033(3) 0.059(3) -0.003(2) -0.004(2) -0.009(2)
C4B 0.043(3) 0.058(4) 0.051(3) 0.004(3) -0.003(2) -0.023(3)
C5B 0.056(3) 0.049(3) 0.046(3) 0.005(2) -0.009(3) -0.031(3)
C6B 0.066(4) 0.027(2) 0.047(3) 0.000(2) -0.012(3) -0.016(2)
C7B 0.043(3) 0.036(3) 0.037(3) -0.001(2) -0.009(2) -0.010(2)
C8B 0.049(3) 0.043(3) 0.051(3) 0.010(2) -0.011(2) -0.022(2)
C9B 0.047(3) 0.045(3) 0.042(3) 0.008(2) -0.008(2) -0.017(2)
O10B 0.054(2) 0.063(3) 0.091(3) 0.033(2) -0.026(2) -0.028(2)
O11B 0.072(3) 0.055(2) 0.057(2) 0.0226(19) -0.026(2) -0.037(2)
C12B 0.064(4) 0.052(4) 0.059(4) -0.017(3) 0.012(3) -0.039(3)
O13B 0.112(4) 0.083(3) 0.042(2) 0.006(2) -0.021(3) -0.055(3)
O14B 0.063(2) 0.044(2) 0.085(3) -0.024(2) 0.011(2) -0.024(2)
N15B 0.068(4) 0.141(7) 0.068(4) -0.041(4) 0.021(3) -0.068(5)
C16B 0.070(5) 0.138(8) 0.050(4) -0.001(4) -0.007(3) -0.062(5)
C17B 0.038(3) 0.070(4) 0.055(4) 0.015(3) -0.009(3) -0.026(3)
C18B 0.031(2) 0.048(3) 0.042(3) -0.011(2) -0.004(2) -0.013(2)
C19B 0.045(3) 0.045(3) 0.074(4) 0.005(3) 0.006(3) -0.017(3)
C20B 0.044(4) 0.040(3) 0.155(9) -0.029(5) 0.031(4) -0.025(3)
C21B 0.065(5) 0.083(5) 0.146(8) 0.057(5) -0.024(5) -0.021(4)
C22B 0.053(4) 0.081(5) 0.064(4) -0.028(4) -0.009(3) -0.015(3)
N23B 0.050(3) 0.042(2) 0.038(2) 0.0017(19) -0.002(2) -0.020(2)
C24B 0.045(3) 0.047(3) 0.045(3) 0.000(2) -0.007(2) -0.018(2)
C25B 0.048(3) 0.040(3) 0.036(3) 0.000(2) -0.003(2) -0.015(2)
C26B 0.043(3) 0.042(3) 0.046(3) -0.007(2) 0.001(2) -0.015(2)
C27B 0.051(3) 0.054(3) 0.034(3) -0.002(2) -0.007(2) -0.017(3)
C28B 0.052(3) 0.045(3) 0.035(3) 0.001(2) 0.000(2) -0.013(3)
C29B 0.068(4) 0.050(3) 0.062(4) 0.012(3) -0.016(3) -0.018(3)
C30B 0.067(4) 0.072(4) 0.074(4) 0.003(3) -0.016(3) -0.040(3)

loop_
_atom_type_symbol
_atom_type_description
_atom_type_scat_dispersion_real
_atom_type_scat_dispersion_imag
_atom_type_scat_source
C C 0.0033 0.0016 'International Tables Vol C Tables 4.2.6.8 and 6.1.1.4'
H H 0.0000 0.0000 'International Tables Vol C Tables 4.2.6.8 and 6.1.1.4'
N N 0.0061 0.0033 'International Tables Vol C Tables 4.2.6.8 and 6.1.1.4'
O O 0.0106 0.0060 'International Tables Vol C Tables 4.2.6.8 and 6.1.1.4'

loop_
_geom_angle_atom_site_label_1
_geom_angle_atom_site_label_2
_geom_angle_atom_site_label_3
_geom_angle
_geom_angle_site_symmetry_1
_geom_angle_site_symmetry_3
_geom_angle_publ_flag
C2A C1A C8A 114.2(4) . . ?
C2A C1A C12A 109.7(4) . . ?
C8A C1A C12A 110.4(5) . . ?
C3A C2A C7A 118.0(5) . . ?
C3A C2A C1A 123.1(5) . . ?
C7A C2A C1A 118.8(4) . . ?
C2A C3A C4A 120.6(5) . . ?
C5A C4A C3A 120.1(5) . . ?
C6A C5A C4A 119.5(5) . . ?
C5A C6A C7A 120.1(6) . . ?
C6A C7A C2A 121.6(5) . . ?
C9A C8A C1A 112.3(5) . . ?
O10Kb C9A O11K 121.2(8) . . ?
O10Aa C9A O11A 122.9(11) . . ?
O10Aa C9A C8A 124.3(8) . . ?
O10Kb C9A C8A 120.3(7) . . ?
O11Kb C9A C8A 118.4(7) . . ?
O11Aa C9A C8A 112.2(9) . . ?
O13A C12A O14A 124.8(5) . . ?
O13A C12A C1A 122.3(5) . . ?
O14A C12A C1A 112.9(5) . . ?
C20A N15A C16A 117.6(5) . . ?
N15A C16A C17A 125.1(5) . . ?
C16A C17A C18A 118.4(4) . . ?
C16A C17A C21A 120.3(5) . . ?
C18A C17A C21A 121.3(5) . . ?
C19A C18A C17A 117.2(5) . . ?
C19A C18A C22A 121.1(5) . . ?
C17A C18A C22A 121.7(4) . . ?
C18A C19A C20A 119.4(5) . . ?
N15A C20A C19A 122.3(5) . . ?
C28Ac N23Ac C24A 123.0(16) . . ?
C25Ac C24Ac N23A 110.8(18) . . ?
C26Ac C25Ac C24A 121(2) . . ?
C26Ac C25Ac C29A 127(2) . . ?
C24Ac C25Ac C29A 111.7(18) . . ?
C25Ac C26Ac C27A 120(2) . . ?
C25Ac C26Ac C30A 122(2) . . ?
C27Ac C26Ac C30A 117.5(19) . . ?
C28Ac C27Ac C26A 125.2(19) . . ?
C27Ac C28Ac N23A 119.1(16) . . ?
C28Cd N23Cd C24C 116.5(10) . . ?
C25Cd C24Cd N23C 126.3(12) . . ?
C24Cd C25Cd C29C 126.1(13) . . ?
C24Cd C25Cd C26C 112.2(12) . . ?
C29Cd C25Cd C26C 121.7(13) . . ?
C27Cd C26Cd C25C 121.6(13) . . ?
C27Cd C26Cd C30C 120.7(12) . . ?
C25Cd C26Cd C30C 117.7(12) . . ?
C26Cd C27Cd C28C 119.6(13) . . ?
N23Cd C28Cd C27C 123.7(12) . . ?
C2B C1B C8B 112.6(4) . . ?
C2B C1B C12B 108.9(4) . . ?
C8B C1B C12B 113.1(4) . . ?
C7B C2B C3B 118.1(5) . . ?
C7B C2B C1B 120.3(4) . . ?
C3B C2B C1B 121.6(4) . . ?
C4B C3B C2B 120.7(5) . . ?
C5B C4B C3B 120.1(5) . . ?
C6B C5B C4B 119.5(5) . . ?
C5B C6B C7B 120.5(5) . . ?
C6B C7B C2B 121.0(5) . . ?
C9B C8B C1B 113.5(4) . . ?
O10B C9B O11B 124.2(5) . . ?
O10B C9B C8B 122.5(5) . . ?
O11B C9B C8B 113.3(5) . . ?
O13B C12B O14B 124.3(6) . . ?
O13B C12B C1B 119.0(5) . . ?
O14B C12B C1B 116.7(6) . . ?
C16B N15B C20B 118.8(6) . . ?
N15B C16B C17B 121.1(6) . . ?
C18B C17B C16B 120.3(6) . . ?
C18B C17B C21B 123.1(6) . . ?
C16B C17B C21B 116.6(6) . . ?
C17B C18B C19B 118.9(5) . . ?
C17B C18B C22B 119.6(5) . . ?
C19B C18B C22B 121.5(5) . . ?
C20B C19B C18B 119.0(5) . . ?
N15B C20B C19B 121.8(6) . . ?
C24B N23B C28B 117.1(4) . . ?
N23B C24B C25B 124.7(5) . . ?
C24B C25B C26B 117.5(5) . . ?
C24B C25B C29B 120.5(5) . . ?
C26B C25B C29B 122.0(5) . . ?
C25B C26B C27B 117.6(5) . . ?
C25B C26B C30B 121.6(5) . . ?
C27B C26B C30B 120.7(5) . . ?
C28B C27B C26B 120.4(5) . . ?
N23B C28B C27B 122.7(5) . . ?

loop_
_geom_bond_atom_site_label_1
_geom_bond_atom_site_label_2
_geom_bond_distance
_geom_bond_site_symmetry_2
_geom_bond_publ_flag
C1A C2A 1.517(7) . ?
C1A C8A 1.530(8) . ?
C1A C12A 1.538(8) . ?
C2A C3A 1.382(7) . ?
C2A C7A 1.382(8) . ?
C3A C4A 1.388(8) . ?
C4A C5A 1.384(9) . ?
C5A C6A 1.368(8) . ?
C6A C7A 1.375(9) . ?
C8A C9A 1.486(8) . ?
C9A O10A 1.173(14) . ?
C9A O10K 1.270(12) . ?
C9A O11K 1.279(11) . ?
C9A O11A 1.292(16) . ?
C12A O13A 1.201(7) . ?
C12A O14A 1.284(6) . ?
N15A C20A 1.324(7) . ?
N15A C16A 1.329(7) . ?
C16A C17A 1.360(7) . ?
C17A C18A 1.403(7) . ?
C17A C21A 1.520(7) . ?
C18A C19A 1.396(7) . ?
C18A C22A 1.491(8) . ?
C19A C20A 1.400(8) . ?
N23Ac C28A 1.28(2) . ?
N23Ac C24A 1.50(3) . ?
C24Ac C25A 1.45(3) . ?
C25Ac C26A 1.26(3) . ?
C25Ac C29A 1.57(3) . ?
C26Ac C27A 1.37(3) . ?
C26Ac C30A 1.53(3) . ?
C27Ac C28A 1.25(3) . ?
N23Cd C28C 1.329(16) . ?
N23Cd C24C 1.383(18) . ?
C24Cd C25C 1.38(2) . ?
C25Cd C29C 1.444(18) . ?
C25Cd C26C 1.48(2) . ?
C26Cd C27C 1.342(18) . ?
C26Cd C30C 1.509(19) . ?
C27Cd C28C 1.369(18) . ?
C1B C2B 1.512(7) . ?
C1B C8B 1.516(7) . ?
C1B C12B 1.530(8) . ?
C2B C7B 1.381(6) . ?
C2B C3B 1.392(7) . ?
C3B C4B 1.386(8) . ?
C4B C5B 1.376(8) . ?
C5B C6B 1.375(8) . ?
C6B C7B 1.376(7) . ?
C8B C9B 1.506(7) . ?
C9B O10B 1.205(6) . ?
C9B O11B 1.309(6) . ?
C12B O13B 1.238(8) . ?
C12B O14B 1.273(7) . ?
N15B C16B 1.3482(15) . ?
N15B C20B 1.3501(15) . ?
C16B C17B 1.3679(15) . ?
C17B C18B 1.365(8) . ?
C17B C21B 1.503(10) . ?
C18B C19B 1.380(8) . ?
C18B C22B 1.496(8) . ?
C19B C20B 1.3716(15) . ?
N23B C24B 1.338(7) . ?
N23B C28B 1.345(7) . ?
C24B C25B 1.392(7) . ?
C25B C26B 1.399(8) . ?
C25B C29B 1.497(8) . ?
C26B C27B 1.402(8) . ?
C26B C30B 1.496(8) . ?
C27B C28B 1.363(8) . ?
